data_4132224
loop_
_publ_author_name
'Saha, Subhankar'
'Desiraju, Gautam R.'

_publ_section_title
;
 Acid&#x00B7;&#x00B7;&#x00B7;Amide Supramolecular Synthon in Cocrystals:
 From Spectroscopic Detection to Property Engineering.
;
_journal_issue 20
_journal_name_full 'Journal of the American Chemical Society'
_journal_page_first 6361
_journal_page_last 6373
_journal_paper_doi 10.1021/jacs.8b02435
_journal_volume 140
_journal_year 2018
_chemical_formula_sum 'C14 H11 N3 O8'
_chemical_formula_weight 349.26
_space_group_crystal_system monoclinic
_space_group_IT_number 14
_space_group_name_Hall '-P 2ybc'
_space_group_name_H-M_alt 'P 1 21/c 1'
_atom_sites_solution_hydrogens geom
_audit_creation_method SHELXL-2014
_cell_angle_alpha 90
_cell_angle_beta 97.922(11)
_cell_angle_gamma 90
_cell_formula_units_Z 4
_cell_length_a 7.125(6)
_cell_length_b 8.363(6)
_cell_length_c 25.54(2)
_cell_measurement_reflns_used 4485
_cell_measurement_temperature 296(2)
_cell_measurement_theta_max 33.8
_cell_measurement_theta_min 2.6
_cell_volume 1507(2)
_computing_cell_refinement
;
CrystalClear-SM Expert 2.0 rc14 (Rigaku, 2009)
;
_computing_data_collection
;
CrystalClear-SM Expert 2.0 rc14 (Rigaku, 2009)
;
_computing_data_reduction
;
CrystalClear-SM Expert 2.0 rc14 (Rigaku, 2009)
;
_computing_structure_refinement 'SHELXL-14 (Sheldrick, 2014)'
_computing_structure_solution 'SHELXL-14 (Sheldrick, 2014)'
_diffrn_ambient_temperature 296(2)
_diffrn_detector_area_resol_mean 13.6612
_diffrn_measured_fraction_theta_full 0.997
_diffrn_measured_fraction_theta_max 0.997
_diffrn_measurement_device
;
XtaLABmini: Fixed Chi 2 circle
;
_diffrn_measurement_device_type
;
Rigaku Mercury375R (2x2 bin mode)
;
_diffrn_measurement_method 'profile data from \w-scans'
_diffrn_radiation_type MoK\a
_diffrn_radiation_wavelength 0.71073
_diffrn_reflns_av_R_equivalents 0.1021
_diffrn_reflns_av_unetI/netI 0.0545
_diffrn_reflns_Laue_measured_fraction_full 0.997
_diffrn_reflns_Laue_measured_fraction_max 0.997
_diffrn_reflns_limit_h_max 8
_diffrn_reflns_limit_h_min -8
_diffrn_reflns_limit_k_max 10
_diffrn_reflns_limit_k_min -10
_diffrn_reflns_limit_l_max 31
_diffrn_reflns_limit_l_min -31
_diffrn_reflns_number 12824
_diffrn_reflns_point_group_measured_fraction_full 0.997
_diffrn_reflns_point_group_measured_fraction_max 0.997
_diffrn_reflns_theta_full 25.242
_diffrn_reflns_theta_max 25.996
_diffrn_reflns_theta_min 1.610
_exptl_absorpt_coefficient_mu 0.129
_exptl_absorpt_correction_T_max 1.000
_exptl_absorpt_correction_T_min 0.763
_exptl_absorpt_correction_type multi-scan
_exptl_absorpt_process_details 'Jacobson, R. (1998) Private communication'
_exptl_crystal_colour Colourless
_exptl_crystal_density_diffrn 1.539
_exptl_crystal_description Block
_exptl_crystal_F_000 720
_exptl_crystal_size_max 0.180
_exptl_crystal_size_mid 0.180
_exptl_crystal_size_min 0.140
_refine_diff_density_max 0.207
_refine_diff_density_min -0.290
_refine_diff_density_rms 0.067
_refine_ls_extinction_method none
_refine_ls_goodness_of_fit_ref 1.148
_refine_ls_hydrogen_treatment constr
_refine_ls_matrix_type full
_refine_ls_number_parameters 226
_refine_ls_number_reflns 2968
_refine_ls_number_restraints 0
_refine_ls_restrained_S_all 1.148
_refine_ls_R_factor_all 0.0633
_refine_ls_R_factor_gt 0.0562
_refine_ls_shift/su_max 0.001
_refine_ls_shift/su_mean 0.000
_refine_ls_structure_factor_coef Fsqd
_refine_ls_weighting_details 'w=1/[\s^2^(Fo^2^)+(0.0779P)^2^+0.4263P] where P=(Fo^2^+2Fc^2^)/3'
_refine_ls_weighting_scheme calc
_refine_ls_wR_factor_gt 0.1593
_refine_ls_wR_factor_ref 0.1699
_reflns_Friedel_coverage 0.000
_reflns_number_gt 2614
_reflns_number_total 2968
_reflns_threshold_expression 'I > 2\s(I)'
_cod_data_source_file ja8b02435_si_004.cif
_cod_data_source_block 4F
_cod_original_sg_symbol_H-M 'P 21/c'
_cod_database_code 4132224
_shelx_space_group_comment
;
The symmetry employed for this shelxl refinement is uniquely defined
by the following loop, which should always be used as a source of
symmetry information in preference to the above space-group names.
They are only intended as comments.
;
_shelx_estimated_absorpt_t_min 0.977
_shelx_estimated_absorpt_t_max 0.982
_shelxl_version_number 2014-3

loop_
_space_group_symop_operation_xyz
'x, y, z'
'-x, y+1/2, -z+1/2'
'-x, -y, -z'
'x, -y-1/2, z-1/2'

loop_
_atom_site_label
_atom_site_type_symbol
_atom_site_fract_x
_atom_site_fract_y
_atom_site_fract_z
_atom_site_U_iso_or_equiv
_atom_site_adp_type
_atom_site_occupancy
_atom_site_site_symmetry_order
_atom_site_calc_flag
_atom_site_refinement_flags_posn
_atom_site_refinement_flags_adp
C002 C 0.0578(3) -0.1358(2) 0.40571(7) 0.0338(4) Uani 1 1 d . .
H002 H 0.1143 -0.1433 0.4407 0.041 Uiso 1 1 calc R U
C003 C 0.0153(2) -0.2731(2) 0.37567(8) 0.0358(4) Uani 1 1 d . .
C004 C 0.0151(3) 0.0122(2) 0.38290(8) 0.0357(4) Uani 1 1 d . .
C006 C -0.0648(3) 0.0239(2) 0.33035(8) 0.0422(5) Uani 1 1 d . .
H006 H -0.0920 0.1237 0.3152 0.051 Uiso 1 1 calc R U
C007 C -0.0657(3) -0.2623(3) 0.32305(8) 0.0435(5) Uani 1 1 d . .
H007 H -0.0940 -0.3544 0.3031 0.052 Uiso 1 1 calc R U
C009 C -0.1038(3) -0.1128(3) 0.30067(9) 0.0470(5) Uani 1 1 d . .
H009 H -0.1560 -0.1046 0.2653 0.056 Uiso 1 1 calc R U
C010 C 0.0566(3) -0.4319(2) 0.40132(9) 0.0419(5) Uani 1 1 d . .
O1 O -0.0372(3) -0.54871(18) 0.37523(7) 0.0649(5) Uani 1 1 d . .
H1 H -0.0099 -0.6336 0.3904 0.097 Uiso 1 1 calc R U
O2 O 0.1649(3) -0.45052(19) 0.44129(7) 0.0658(5) Uani 1 1 d . .
O3 O 0.0495(2) 0.15154(16) 0.41046(6) 0.0513(4) Uani 1 1 d . .
H3 H 0.0969 0.1314 0.4408 0.077 Uiso 1 1 calc R U
C011 C 0.4267(3) 0.3830(2) 0.08571(8) 0.0353(4) Uani 1 1 d . .
C012 C 0.4896(3) 0.2970(2) 0.13130(7) 0.0358(4) Uani 1 1 d . .
H012 H 0.4767 0.1864 0.1320 0.043 Uiso 1 1 calc R U
C014 C 0.5718(3) 0.3791(2) 0.17559(7) 0.0367(4) Uani 1 1 d . .
C015 C 0.5971(3) 0.5429(2) 0.17653(8) 0.0402(5) Uani 1 1 d . .
H015 H 0.6558 0.5956 0.2065 0.048 Uiso 1 1 calc R U
C016 C 0.5309(3) 0.6238(2) 0.13086(8) 0.0391(5) Uani 1 1 d . .
C018 C 0.4454(3) 0.5488(2) 0.08590(8) 0.0384(5) Uani 1 1 d . .
H018 H 0.4006 0.6080 0.0560 0.046 Uiso 1 1 calc R U
C019 C 0.3319(3) 0.3083(2) 0.03564(8) 0.0397(5) Uani 1 1 d . .
N1 N 0.5525(3) 0.7980(2) 0.13036(8) 0.0524(5) Uani 1 1 d . .
N2 N 0.6311(3) 0.2908(2) 0.22472(7) 0.0472(5) Uani 1 1 d . .
N3 N 0.3400(3) 0.1532(2) 0.03009(8) 0.0614(6) Uani 1 1 d . .
H3A H 0.2840 0.1085 0.0019 0.074 Uiso 1 1 calc R U
H3B H 0.4013 0.0959 0.0547 0.074 Uiso 1 1 calc R U
O4 O 0.2464(3) 0.3972(2) 0.00191(6) 0.0599(5) Uani 1 1 d . .
O5 O 0.4716(3) 0.8700(2) 0.09264(9) 0.0830(7) Uani 1 1 d . .
O6 O 0.6514(4) 0.8614(2) 0.16666(9) 0.0857(7) Uani 1 1 d . .
O7 O 0.7151(3) 0.3626(2) 0.26209(7) 0.0737(6) Uani 1 1 d . .
O8 O 0.5922(3) 0.1497(2) 0.22541(7) 0.0751(6) Uani 1 1 d . .

loop_
_atom_site_aniso_label
_atom_site_aniso_U_11
_atom_site_aniso_U_22
_atom_site_aniso_U_33
_atom_site_aniso_U_23
_atom_site_aniso_U_13
_atom_site_aniso_U_12
C002 0.0385(9) 0.0294(10) 0.0315(9) 0.0021(7) -0.0029(7) 0.0020(7)
C003 0.0386(9) 0.0303(10) 0.0363(10) -0.0002(8) -0.0028(8) 0.0007(7)
C004 0.0416(9) 0.0269(9) 0.0364(10) 0.0005(7) -0.0025(8) 0.0001(7)
C006 0.0511(11) 0.0323(10) 0.0392(11) 0.0094(8) -0.0078(8) 0.0006(8)
C007 0.0525(11) 0.0364(11) 0.0377(11) -0.0043(8) -0.0074(9) -0.0028(8)
C009 0.0568(12) 0.0436(12) 0.0356(11) 0.0038(9) -0.0115(9) -0.0014(9)
C010 0.0501(11) 0.0261(10) 0.0467(12) -0.0006(8) -0.0030(9) 0.0038(8)
O1 0.0869(12) 0.0253(8) 0.0726(12) 0.0019(7) -0.0241(9) -0.0040(7)
O2 0.0935(13) 0.0361(9) 0.0574(10) 0.0078(8) -0.0266(9) 0.0029(8)
O3 0.0798(10) 0.0248(7) 0.0429(9) -0.0018(6) -0.0142(7) 0.0031(7)
C011 0.0415(9) 0.0310(10) 0.0323(10) 0.0028(7) 0.0016(8) 0.0023(7)
C012 0.0445(10) 0.0293(10) 0.0330(10) 0.0041(7) 0.0027(8) 0.0013(7)
C014 0.0427(10) 0.0380(11) 0.0286(10) 0.0050(8) 0.0021(8) 0.0035(8)
C015 0.0465(10) 0.0376(11) 0.0353(10) -0.0031(8) 0.0016(8) -0.0012(8)
C016 0.0463(10) 0.0290(10) 0.0417(11) -0.0003(8) 0.0053(8) -0.0006(8)
C018 0.0454(10) 0.0331(10) 0.0356(10) 0.0073(8) 0.0015(8) 0.0021(8)
C019 0.0521(11) 0.0347(10) 0.0305(10) 0.0047(8) -0.0010(8) 0.0021(8)
N1 0.0694(12) 0.0323(10) 0.0549(12) 0.0015(9) 0.0068(10) -0.0021(9)
N2 0.0654(11) 0.0442(11) 0.0301(9) 0.0048(7) -0.0003(8) 0.0059(8)
N3 0.0990(16) 0.0363(10) 0.0397(10) -0.0045(8) -0.0231(10) 0.0082(10)
O4 0.0903(12) 0.0417(9) 0.0390(9) 0.0062(7) -0.0218(8) 0.0032(8)
O5 0.1158(17) 0.0348(10) 0.0900(16) 0.0171(9) -0.0158(13) 0.0002(10)
O6 0.1373(19) 0.0426(11) 0.0702(13) -0.0151(9) -0.0106(13) -0.0222(11)
O7 0.1126(15) 0.0629(12) 0.0358(9) 0.0006(8) -0.0248(9) 0.0033(10)
O8 0.1297(17) 0.0463(11) 0.0442(10) 0.0154(8) -0.0061(10) -0.0062(10)

loop_
_atom_type_symbol
_atom_type_description
_atom_type_scat_dispersion_real
_atom_type_scat_dispersion_imag
_atom_type_scat_source
C C 0.0033 0.0016 'International Tables Vol C Tables 4.2.6.8 and 6.1.1.4'
H H 0.0000 0.0000 'International Tables Vol C Tables 4.2.6.8 and 6.1.1.4'
N N 0.0061 0.0033 'International Tables Vol C Tables 4.2.6.8 and 6.1.1.4'
O O 0.0106 0.0060 'International Tables Vol C Tables 4.2.6.8 and 6.1.1.4'

loop_
_geom_angle_atom_site_label_1
_geom_angle_atom_site_label_2
_geom_angle_atom_site_label_3
_geom_angle
C004 C002 C003 119.18(18)
C004 C002 H002 120.4
C003 C002 H002 120.4
C007 C003 C002 120.60(18)
C007 C003 C010 120.86(18)
C002 C003 C010 118.53(18)
O3 C004 C002 122.17(18)
O3 C004 C006 117.36(18)
C002 C004 C006 120.47(18)
C009 C006 C004 119.92(19)
C009 C006 H006 120.0
C004 C006 H006 120.0
C009 C007 C003 119.27(19)
C009 C007 H007 120.4
C003 C007 H007 120.4
C006 C009 C007 120.5(2)
C006 C009 H009 119.7
C007 C009 H009 119.7
O2 C010 O1 123.84(19)
O2 C010 C003 123.60(19)
O1 C010 C003 112.55(18)
C010 O1 H1 109.5
C004 O3 H3 109.5
C012 C011 C018 119.52(19)
C012 C011 C019 123.73(19)
C018 C011 C019 116.72(17)
C014 C012 C011 118.67(19)
C014 C012 H012 120.7
C011 C012 H012 120.7
C015 C014 C012 123.13(18)
C015 C014 N2 117.58(18)
C012 C014 N2 119.27(19)
C016 C015 C014 116.42(19)
C016 C015 H015 121.8
C014 C015 H015 121.8
C015 C016 C018 123.0(2)
C015 C016 N1 118.23(19)
C018 C016 N1 118.79(19)
C016 C018 C011 119.25(18)
C016 C018 H018 120.4
C011 C018 H018 120.4
O4 C019 N3 123.2(2)
O4 C019 C011 117.83(19)
N3 C019 C011 119.00(18)
O6 N1 O5 123.7(2)
O6 N1 C016 118.7(2)
O5 N1 C016 117.5(2)
O8 N2 O7 124.0(2)
O8 N2 C014 117.58(18)
O7 N2 C014 118.4(2)
C019 N3 H3A 120.0
C019 N3 H3B 120.0
H3A N3 H3B 120.0

loop_
_geom_bond_atom_site_label_1
_geom_bond_atom_site_label_2
_geom_bond_distance
C002 C004 1.384(3)
C002 C003 1.391(3)
C002 H002 0.9300
C003 C007 1.390(3)
C003 C010 1.492(3)
C004 O3 1.366(3)
C004 C006 1.387(3)
C006 C009 1.378(3)
C006 H006 0.9300
C007 C009 1.386(3)
C007 H007 0.9300
C009 H009 0.9300
C010 O2 1.202(3)
C010 O1 1.313(3)
O1 H1 0.8200
O3 H3 0.8200
C011 C012 1.389(3)
C011 C018 1.393(3)
C011 C019 1.498(3)
C012 C014 1.382(3)
C012 H012 0.9300
C014 C015 1.381(3)
C014 N2 1.467(3)
C015 C016 1.375(3)
C015 H015 0.9300
C016 C018 1.375(3)
C016 N1 1.465(3)
C018 H018 0.9300
C019 O4 1.233(2)
C019 N3 1.307(3)
N1 O6 1.207(3)
N1 O5 1.212(3)
N2 O8 1.212(3)
N2 O7 1.213(3)
N3 H3A 0.8600
N3 H3B 0.8600

loop_
_geom_torsion_atom_site_label_1
_geom_torsion_atom_site_label_2
_geom_torsion_atom_site_label_3
_geom_torsion_atom_site_label_4
_geom_torsion
C004 C002 C003 C007 1.3(3)
C004 C002 C003 C010 -178.10(17)
C003 C002 C004 O3 178.63(18)
C003 C002 C004 C006 -1.6(3)
O3 C004 C006 C009 -179.60(19)
C002 C004 C006 C009 0.7(3)
C002 C003 C007 C009 0.0(3)
C010 C003 C007 C009 179.41(19)
C004 C006 C009 C007 0.7(3)
C003 C007 C009 C006 -1.0(3)
C007 C003 C010 O2 161.4(2)
C002 C003 C010 O2 -19.2(3)
C007 C003 C010 O1 -18.2(3)
C002 C003 C010 O1 161.25(19)
C018 C011 C012 C014 -0.9(3)
C019 C011 C012 C014 -178.67(18)
C011 C012 C014 C015 -1.0(3)
C011 C012 C014 N2 177.28(17)
C012 C014 C015 C016 1.7(3)
N2 C014 C015 C016 -176.54(17)
C014 C015 C016 C018 -0.7(3)
C014 C015 C016 N1 179.16(18)
C015 C016 C018 C011 -1.1(3)
N1 C016 C018 C011 179.07(18)
C012 C011 C018 C016 1.9(3)
C019 C011 C018 C016 179.81(17)
C012 C011 C019 O4 164.7(2)
C018 C011 C019 O4 -13.1(3)
C012 C011 C019 N3 -14.0(3)
C018 C011 C019 N3 168.2(2)
C015 C016 N1 O6 11.0(3)
C018 C016 N1 O6 -169.2(2)
C015 C016 N1 O5 -170.3(2)
C018 C016 N1 O5 9.5(3)
C015 C014 N2 O8 173.0(2)
C012 C014 N2 O8 -5.4(3)
C015 C014 N2 O7 -6.8(3)
C012 C014 N2 O7 174.8(2)
